data_7008564
loop_
_publ_author_name
'Aaker\"oy, Christer B'
'Desper, John'
'Smith, Michelle M.'
'Urbina, Joaquin F.'

_publ_section_title
;
 [(Benzimidazol-1-yl)methyl]benzamides as bifunctional reagents for
 reliable inorganic-organic supramolecular synthesis.
;
_journal_issue 14
_journal_name_full 'Dalton transactions (Cambridge, England : 2003)'
_journal_page_first 2462
_journal_page_last 2470
_journal_paper_doi 10.1039/b504420k
_journal_year 2005
_chemical_formula_moiety
;
(C16 H15 N3 O)2 Ag (Sb F6)
;
_chemical_formula_sum 'C32 H30 Ag F6 N6 O2 Sb'
_chemical_formula_weight 874.24
_chemical_name_common
;bis(2-methyl-3-((benzamide-3-yl)methyl)benzimidaol-1-
yl)silver(i) (SbF6)
;
_chemical_name_systematic
;
bis{2-methyl-3-[(benzamide-3-yl)methyl]benzimidaol-1-yl}silver(I) (SbF6)
;
_space_group_IT_number 2
_symmetry_cell_setting triclinic
_symmetry_space_group_name_Hall '-P 1'
_symmetry_space_group_name_H-M 'P -1'
_atom_sites_solution_hydrogens geom
_atom_sites_solution_primary direct
_atom_sites_solution_secondary difmap
_audit_creation_method SHELXL-97
_cell_angle_alpha 74.5580(10)
_cell_angle_beta 81.7510(10)
_cell_angle_gamma 72.2750(10)
_cell_formula_units_Z 2
_cell_length_a 9.2644(4)
_cell_length_b 13.2045(6)
_cell_length_c 14.2022(6)
_cell_measurement_reflns_used 8193
_cell_measurement_temperature 100(2)
_cell_measurement_theta_max 30.0
_cell_measurement_theta_min 2.30
_cell_volume 1591.47(12)
_computing_cell_refinement 'Bruker XSCANS'
_computing_data_collection 'Bruker XSCANS'
_computing_data_reduction 'Bruker SHELXTL'
_computing_molecular_graphics 'Bruker SHELXTL'
_computing_publication_material 'Bruker SHELXTL'
_computing_structure_refinement 'SHELXL-97 (Sheldrick, 1997)'
_computing_structure_solution 'SHELXS-97 (Sheldrick, 1990)'
_diffrn_ambient_temperature 100(2)
_diffrn_measured_fraction_theta_full 0.982
_diffrn_measured_fraction_theta_max 0.982
_diffrn_measurement_device_type 'CCD area detector'
_diffrn_measurement_method 'phi and omega scans'
_diffrn_radiation_monochromator graphite
_diffrn_radiation_source 'fine-focus sealed tube'
_diffrn_radiation_type MoK\a
_diffrn_radiation_wavelength 0.71073
_diffrn_reflns_av_R_equivalents 0.0216
_diffrn_reflns_av_sigmaI/netI 0.0351
_diffrn_reflns_limit_h_max 13
_diffrn_reflns_limit_h_min -12
_diffrn_reflns_limit_k_max 18
_diffrn_reflns_limit_k_min -18
_diffrn_reflns_limit_l_max 19
_diffrn_reflns_limit_l_min -19
_diffrn_reflns_number 18528
_diffrn_reflns_theta_full 30.01
_diffrn_reflns_theta_max 30.01
_diffrn_reflns_theta_min 1.96
_exptl_absorpt_coefficient_mu 1.540
_exptl_absorpt_correction_T_max 1.000
_exptl_absorpt_correction_T_min 0.796
_exptl_absorpt_correction_type multi-scan
_exptl_absorpt_process_details SADABS
_exptl_crystal_colour colorless
_exptl_crystal_density_diffrn 1.824
_exptl_crystal_density_method 'not measured'
_exptl_crystal_description plate
_exptl_crystal_F_000 864
_exptl_crystal_size_max 0.34
_exptl_crystal_size_mid 0.22
_exptl_crystal_size_min 0.08
_refine_diff_density_max 1.242
_refine_diff_density_min -0.497
_refine_diff_density_rms 0.107
_refine_ls_extinction_method none
_refine_ls_goodness_of_fit_ref 1.017
_refine_ls_hydrogen_treatment mixed
_refine_ls_matrix_type full
_refine_ls_number_parameters 445
_refine_ls_number_reflns 9123
_refine_ls_number_restraints 0
_refine_ls_restrained_S_all 1.017
_refine_ls_R_factor_all 0.0366
_refine_ls_R_factor_gt 0.0313
_refine_ls_shift/su_max 0.003
_refine_ls_shift/su_mean 0.000
_refine_ls_structure_factor_coef Fsqd
_refine_ls_weighting_details 'calc w=1/[\s^2^(Fo^2^)+(0.0450P)^2^+0.5000P] where P=(Fo^2^+2Fc^2^)/3'
_refine_ls_weighting_scheme calc
_refine_ls_wR_factor_gt 0.0775
_refine_ls_wR_factor_ref 0.0806
_reflns_number_gt 8030
_reflns_number_total 9123
_reflns_threshold_expression >2sigma(I)
_cod_data_source_file b504420k.txt
_cod_data_source_block 8
_cod_depositor_comments
;
The following automatic conversions were performed:
'_symmetry_cell_setting' value 'Triclinic' changed to 'triclinic'
according to '/home/saulius/struct/CIF-dictionaries/cif_core.dic'
dictionary named 'cif_core.dic' version 2.4.1 from 2010-06-29.

Automatic conversion script
Id: cif_fix_enum 1527 2010-12-29 10:47:43Z saulius 
;
_cod_original_sg_symbol_H-M P-1
_cod_database_code 7008564

loop_
_symmetry_equiv_pos_as_xyz
'x, y, z'
'-x, -y, -z'

loop_
_atom_site_label
_atom_site_type_symbol
_atom_site_fract_x
_atom_site_fract_y
_atom_site_fract_z
_atom_site_U_iso_or_equiv
_atom_site_adp_type
_atom_site_occupancy
_atom_site_symmetry_multiplicity
_atom_site_calc_flag
_atom_site_refinement_flags
_atom_site_disorder_assembly
_atom_site_disorder_group
Ag1 Ag 0.053067(17) 0.571616(13) 0.575695(11) 0.01970(5) Uani 1 1 d . . .
Sb1 Sb 1.075800(17) 0.815392(11) 0.758701(11) 0.02382(5) Uani 1 1 d . . .
F1 F 0.90278(17) 0.88348(13) 0.68641(13) 0.0419(4) Uani 1 1 d . . .
F2 F 1.07487(18) 0.68170(12) 0.73755(15) 0.0441(4) Uani 1 1 d . . .
F3 F 1.2518(2) 0.74755(14) 0.82692(15) 0.0533(5) Uani 1 1 d . . .
F4 F 1.0715(2) 0.95120(12) 0.77672(12) 0.0414(4) Uani 1 1 d . . .
F5 F 1.19780(18) 0.83835(14) 0.64248(12) 0.0385(4) Uani 1 1 d . . .
F6 F 0.9529(3) 0.79062(17) 0.87345(14) 0.0615(6) Uani 1 1 d . . .
N11 N -0.2415(2) 0.47568(14) 0.82120(14) 0.0213(4) Uani 1 1 d . . .
C12 C -0.1930(2) 0.54871(17) 0.74617(15) 0.0187(4) Uani 1 1 d . . .
N13 N -0.0739(2) 0.49872(14) 0.69472(13) 0.0178(3) Uani 1 1 d . . .
C14 C -0.0420(2) 0.38755(17) 0.73936(15) 0.0185(4) Uani 1 1 d . . .
C15 C 0.0709(2) 0.29848(18) 0.71545(16) 0.0216(4) Uani 1 1 d . . .
H15 H 0.1410 0.3078 0.6603 0.026 Uiso 1 1 calc R . .
C16 C 0.0761(3) 0.19569(18) 0.77598(17) 0.0252(4) Uani 1 1 d . . .
H16 H 0.1521 0.1335 0.7622 0.030 Uiso 1 1 calc R . .
C17 C -0.0281(3) 0.18178(18) 0.85679(18) 0.0285(5) Uani 1 1 d . . .
H17 H -0.0209 0.1102 0.8963 0.034 Uiso 1 1 calc R . .
C18 C -0.1416(3) 0.26926(18) 0.88095(18) 0.0278(5) Uani 1 1 d . . .
H18 H -0.2119 0.2597 0.9360 0.033 Uiso 1 1 calc R . .
C19 C -0.1464(2) 0.37194(17) 0.81983(16) 0.0206(4) Uani 1 1 d . . .
C20 C -0.2642(3) 0.66826(17) 0.72729(16) 0.0228(4) Uani 1 1 d . . .
H20A H -0.2324 0.6977 0.7748 0.034 Uiso 1 1 calc R . .
H20B H -0.3750 0.6831 0.7337 0.034 Uiso 1 1 calc R . .
H20C H -0.2323 0.7031 0.6609 0.034 Uiso 1 1 calc R . .
C21 C -0.3382(3) 0.71419(18) 1.02354(15) 0.0236(4) Uani 1 1 d . . .
C22 C -0.3907(2) 0.66433(17) 0.96601(15) 0.0217(4) Uani 1 1 d . . .
H22 H -0.4742 0.7050 0.9272 0.026 Uiso 1 1 calc R . .
C23 C -0.3212(2) 0.55460(18) 0.96500(16) 0.0234(4) Uani 1 1 d . . .
C24 C -0.2036(3) 0.49424(19) 1.02696(17) 0.0282(5) Uani 1 1 d . . .
H24 H -0.1577 0.4190 1.0285 0.034 Uiso 1 1 calc R . .
C25 C -0.1543(3) 0.5436(2) 1.08564(16) 0.0290(5) Uani 1 1 d . . .
H25 H -0.0762 0.5016 1.1284 0.035 Uiso 1 1 calc R . .
C26 C -0.2183(3) 0.6542(2) 1.08246(16) 0.0271(5) Uani 1 1 d . . .
H26 H -0.1803 0.6887 1.1203 0.033 Uiso 1 1 calc R . .
C27 C -0.4122(3) 0.83331(19) 1.01956(16) 0.0261(5) Uani 1 1 d . . .
N27 N -0.3226(3) 0.89151(19) 1.02730(17) 0.0342(5) Uani 1 1 d . . .
H27A H -0.360(4) 0.962(3) 1.023(2) 0.041 Uiso 1 1 d . . .
H27B H -0.237(4) 0.866(3) 1.029(2) 0.041 Uiso 1 1 d . . .
O27 O -0.5497(2) 0.87252(15) 1.00934(14) 0.0347(4) Uani 1 1 d . . .
C28 C -0.3660(3) 0.50337(18) 0.89497(17) 0.0255(5) Uani 1 1 d . . .
H28A H -0.3937 0.4362 0.9320 0.031 Uiso 1 1 calc R . .
H28B H -0.4562 0.5549 0.8618 0.031 Uiso 1 1 calc R . .
N31 N 0.2989(2) 0.73791(16) 0.33894(14) 0.0231(4) Uani 1 1 d . . .
C32 C 0.1886(2) 0.73288(18) 0.41266(15) 0.0194(4) Uani 1 1 d . . .
N33 N 0.1990(2) 0.63015(15) 0.46114(13) 0.0189(3) Uani 1 1 d . . .
C34 C 0.3242(2) 0.56455(17) 0.41710(15) 0.0193(4) Uani 1 1 d . . .
C35 C 0.3865(3) 0.45153(18) 0.43968(16) 0.0229(4) Uani 1 1 d . . .
H35 H 0.3424 0.4049 0.4908 0.028 Uiso 1 1 calc R . .
C36 C 0.5155(3) 0.4104(2) 0.38414(18) 0.0297(5) Uani 1 1 d . . .
H36 H 0.5612 0.3336 0.3976 0.036 Uiso 1 1 calc R . .
C37 C 0.5808(3) 0.4784(2) 0.30869(18) 0.0341(6) Uani 1 1 d . . .
H37 H 0.6704 0.4468 0.2729 0.041 Uiso 1 1 calc R . .
C38 C 0.5183(3) 0.5904(2) 0.28481(18) 0.0331(6) Uani 1 1 d . . .
H38 H 0.5615 0.6366 0.2328 0.040 Uiso 1 1 calc R . .
C39 C 0.3885(2) 0.63216(19) 0.34109(16) 0.0230(4) Uani 1 1 d . . .
C40 C 0.0762(3) 0.83131(19) 0.43543(18) 0.0257(5) Uani 1 1 d . . .
H40A H 0.0118 0.8690 0.3804 0.039 Uiso 1 1 calc R . .
H40B H 0.1292 0.8805 0.4466 0.039 Uiso 1 1 calc R . .
H40C H 0.0129 0.8097 0.4944 0.039 Uiso 1 1 calc R . .
C41 C 0.5983(2) 0.90918(18) 0.38713(18) 0.0246(4) Uani 1 1 d . . .
C42 C 0.5076(2) 0.85011(17) 0.36761(17) 0.0231(4) Uani 1 1 d . . .
H42 H 0.5088 0.7801 0.4085 0.028 Uiso 1 1 calc R . .
C43 C 0.4166(2) 0.89311(18) 0.28937(17) 0.0250(5) Uani 1 1 d . . .
C44 C 0.4191(3) 0.99506(19) 0.22754(19) 0.0309(5) Uani 1 1 d . . .
H44 H 0.3577 1.0251 0.1732 0.037 Uiso 1 1 calc R . .
C45 C 0.5111(3) 1.0518(2) 0.2458(2) 0.0375(6) Uani 1 1 d . . .
H45 H 0.5143 1.1200 0.2029 0.045 Uiso 1 1 calc R . .
C46 C 0.5985(3) 1.01055(19) 0.3259(2) 0.0326(6) Uani 1 1 d . . .
H46 H 0.6585 1.0515 0.3390 0.039 Uiso 1 1 calc R . .
C47 C 0.6963(3) 0.85899(19) 0.47173(18) 0.0260(5) Uani 1 1 d . . .
N47 N 0.7194(3) 0.9283(2) 0.5180(2) 0.0384(6) Uani 1 1 d . . .
H47A H 0.777(4) 0.905(3) 0.563(3) 0.046 Uiso 1 1 d . . .
H47B H 0.679(4) 0.988(3) 0.504(3) 0.046 Uiso 1 1 d . . .
O47 O 0.7547(2) 0.75935(13) 0.49553(12) 0.0289(4) Uani 1 1 d . . .
C48 C 0.3134(3) 0.8359(2) 0.26549(19) 0.0303(5) Uani 1 1 d . . .
H48A H 0.2111 0.8882 0.2564 0.036 Uiso 1 1 calc R . .
H48B H 0.3518 0.8155 0.2024 0.036 Uiso 1 1 calc R . .

loop_
_atom_site_aniso_label
_atom_site_aniso_U_11
_atom_site_aniso_U_22
_atom_site_aniso_U_33
_atom_site_aniso_U_23
_atom_site_aniso_U_13
_atom_site_aniso_U_12
Ag1 0.01992(8) 0.02559(9) 0.01606(8) -0.00388(6) 0.00214(6) -0.01233(6)
Sb1 0.02721(8) 0.01491(7) 0.02943(9) -0.00382(6) -0.00467(6) -0.00600(6)
F1 0.0270(8) 0.0301(8) 0.0631(11) -0.0065(7) -0.0138(7) 0.0010(6)
F2 0.0315(8) 0.0206(7) 0.0874(13) -0.0192(8) -0.0177(8) -0.0057(6)
F3 0.0556(11) 0.0381(9) 0.0687(13) 0.0055(8) -0.0409(10) -0.0156(8)
F4 0.0584(11) 0.0243(7) 0.0482(9) -0.0181(7) 0.0039(8) -0.0164(7)
F5 0.0348(8) 0.0502(10) 0.0392(9) -0.0220(8) 0.0044(7) -0.0178(7)
F6 0.0806(15) 0.0631(13) 0.0415(10) -0.0051(9) 0.0209(10) -0.0387(12)
N11 0.0195(8) 0.0151(8) 0.0254(9) -0.0024(7) 0.0069(7) -0.0051(7)
C12 0.0185(9) 0.0188(9) 0.0185(9) -0.0024(7) 0.0018(7) -0.0080(7)
N13 0.0168(8) 0.0191(8) 0.0175(8) -0.0034(6) 0.0007(6) -0.0063(6)
C14 0.0171(9) 0.0184(9) 0.0197(9) -0.0033(8) -0.0002(7) -0.0059(7)
C15 0.0188(10) 0.0256(10) 0.0215(10) -0.0096(8) -0.0004(8) -0.0049(8)
C16 0.0237(11) 0.0214(10) 0.0301(12) -0.0108(9) -0.0027(9) -0.0011(8)
C17 0.0326(12) 0.0151(10) 0.0340(12) -0.0024(9) -0.0010(10) -0.0046(9)
C18 0.0274(12) 0.0187(10) 0.0315(12) -0.0017(9) 0.0056(9) -0.0049(9)
C19 0.0183(9) 0.0158(9) 0.0243(10) -0.0029(8) 0.0024(8) -0.0032(7)
C20 0.0250(10) 0.0165(9) 0.0246(10) -0.0015(8) 0.0019(8) -0.0071(8)
C21 0.0223(10) 0.0246(11) 0.0136(9) -0.0005(8) 0.0040(7) 0.0026(8)
C22 0.0200(10) 0.0202(10) 0.0158(9) 0.0014(8) 0.0040(7) 0.0003(8)
C23 0.0201(10) 0.0204(10) 0.0205(10) 0.0020(8) 0.0091(8) -0.0028(8)
C24 0.0235(11) 0.0203(10) 0.0265(11) 0.0032(9) 0.0087(9) 0.0023(8)
C25 0.0217(11) 0.0308(12) 0.0187(10) 0.0049(9) 0.0018(8) 0.0045(9)
C26 0.0248(11) 0.0320(12) 0.0154(9) -0.0025(9) 0.0022(8) 0.0011(9)
C27 0.0285(11) 0.0276(11) 0.0164(10) -0.0093(8) -0.0040(8) 0.0050(9)
N27 0.0296(11) 0.0283(11) 0.0406(12) -0.0150(10) -0.0134(9) 0.0087(9)
O27 0.0292(9) 0.0329(9) 0.0382(10) -0.0174(8) -0.0098(7) 0.0083(7)
C28 0.0218(10) 0.0186(10) 0.0299(11) -0.0031(9) 0.0123(9) -0.0053(8)
N31 0.0159(8) 0.0236(9) 0.0254(9) 0.0047(7) -0.0013(7) -0.0080(7)
C32 0.0140(9) 0.0240(10) 0.0205(10) -0.0010(8) -0.0016(7) -0.0092(7)
N33 0.0148(8) 0.0213(8) 0.0203(8) -0.0031(7) -0.0007(6) -0.0065(7)
C34 0.0134(9) 0.0226(10) 0.0193(9) -0.0005(8) -0.0023(7) -0.0047(7)
C35 0.0226(10) 0.0237(10) 0.0209(10) -0.0002(8) -0.0072(8) -0.0059(8)
C36 0.0260(11) 0.0283(12) 0.0293(12) -0.0059(10) -0.0083(9) 0.0023(9)
C37 0.0190(11) 0.0446(15) 0.0280(12) -0.0063(11) 0.0004(9) 0.0039(10)
C38 0.0198(11) 0.0438(15) 0.0250(11) 0.0035(10) 0.0041(9) -0.0057(10)
C39 0.0148(9) 0.0266(11) 0.0232(10) 0.0022(8) -0.0015(8) -0.0065(8)
C40 0.0227(11) 0.0238(11) 0.0301(12) -0.0056(9) -0.0057(9) -0.0047(8)
C41 0.0194(10) 0.0184(10) 0.0343(12) -0.0078(9) 0.0090(9) -0.0065(8)
C42 0.0169(9) 0.0144(9) 0.0323(11) 0.0005(8) 0.0043(8) -0.0043(7)
C43 0.0163(10) 0.0195(10) 0.0314(12) 0.0016(9) 0.0049(8) -0.0036(8)
C44 0.0301(12) 0.0205(11) 0.0318(12) 0.0033(9) 0.0059(10) -0.0040(9)
C45 0.0434(15) 0.0177(11) 0.0423(15) 0.0014(10) 0.0129(12) -0.0100(10)
C46 0.0348(13) 0.0183(10) 0.0441(15) -0.0070(10) 0.0116(11) -0.0134(9)
C47 0.0226(11) 0.0259(11) 0.0322(12) -0.0123(9) 0.0111(9) -0.0118(9)
N47 0.0267(11) 0.0333(12) 0.0617(17) -0.0285(12) -0.0008(10) -0.0037(9)
O47 0.0413(10) 0.0231(8) 0.0235(8) -0.0020(6) -0.0002(7) -0.0149(7)
C48 0.0206(11) 0.0287(12) 0.0330(13) 0.0118(10) -0.0039(9) -0.0099(9)

loop_
_atom_type_symbol
_atom_type_description
_atom_type_scat_dispersion_real
_atom_type_scat_dispersion_imag
_atom_type_scat_source
C C 0.0033 0.0016 'International Tables Vol C Tables 4.2.6.8 and 6.1.1.4'
H H 0.0000 0.0000 'International Tables Vol C Tables 4.2.6.8 and 6.1.1.4'
N N 0.0061 0.0033 'International Tables Vol C Tables 4.2.6.8 and 6.1.1.4'
O O 0.0106 0.0060 'International Tables Vol C Tables 4.2.6.8 and 6.1.1.4'
F F 0.0171 0.0103 'International Tables Vol C Tables 4.2.6.8 and 6.1.1.4'
Ag Ag -0.8971 1.1015 'International Tables Vol C Tables 4.2.6.8 and 6.1.1.4'
Sb Sb -0.5866 1.5461 'International Tables Vol C Tables 4.2.6.8 and 6.1.1.4'

loop_
_geom_angle_atom_site_label_1
_geom_angle_atom_site_label_2
_geom_angle_atom_site_label_3
_geom_angle
_geom_angle_site_symmetry_1
_geom_angle_site_symmetry_3
_geom_angle_publ_flag
N33 Ag1 N13 174.06(7) . . ?
F6 Sb1 F4 90.61(8) . . ?
F6 Sb1 F2 89.70(9) . . ?
F4 Sb1 F2 178.00(7) . . ?
F6 Sb1 F5 178.82(8) . . ?
F4 Sb1 F5 90.45(7) . . ?
F2 Sb1 F5 89.22(8) . . ?
F6 Sb1 F3 91.43(10) . . ?
F4 Sb1 F3 91.10(8) . . ?
F2 Sb1 F3 90.87(7) . . ?
F5 Sb1 F3 89.06(9) . . ?
F6 Sb1 F1 90.35(9) . . ?
F4 Sb1 F1 89.25(8) . . ?
F2 Sb1 F1 88.77(7) . . ?
F5 Sb1 F1 89.15(8) . . ?
F3 Sb1 F1 178.18(9) . . ?
C12 N11 C19 108.07(17) . . ?
C12 N11 C28 125.53(18) . . ?
C19 N11 C28 126.25(18) . . ?
N13 C12 N11 111.26(18) . . ?
N13 C12 C20 125.53(19) . . ?
N11 C12 C20 123.21(18) . . ?
C12 N13 C14 106.40(17) . . ?
C12 N13 Ag1 127.54(14) . . ?
C14 N13 Ag1 125.93(13) . . ?
N13 C14 C15 130.41(19) . . ?
N13 C14 C19 108.98(17) . . ?
C15 C14 C19 120.61(19) . . ?
C16 C15 C14 117.1(2) . . ?
C16 C15 H15 121.5 . . ?
C14 C15 H15 121.5 . . ?
C15 C16 C17 121.5(2) . . ?
C15 C16 H16 119.2 . . ?
C17 C16 H16 119.2 . . ?
C18 C17 C16 122.1(2) . . ?
C18 C17 H17 119.0 . . ?
C16 C17 H17 119.0 . . ?
C17 C18 C19 116.1(2) . . ?
C17 C18 H18 121.9 . . ?
C19 C18 H18 121.9 . . ?
N11 C19 C18 132.1(2) . . ?
N11 C19 C14 105.29(18) . . ?
C18 C19 C14 122.61(19) . . ?
C12 C20 H20A 109.5 . . ?
C12 C20 H20B 109.5 . . ?
H20A C20 H20B 109.5 . . ?
C12 C20 H20C 109.5 . . ?
H20A C20 H20C 109.5 . . ?
H20B C20 H20C 109.5 . . ?
C22 C21 C26 120.1(2) . . ?
C22 C21 C27 118.6(2) . . ?
C26 C21 C27 121.3(2) . . ?
C21 C22 C23 120.3(2) . . ?
C21 C22 H22 119.8 . . ?
C23 C22 H22 119.8 . . ?
C22 C23 C24 118.9(2) . . ?
C22 C23 C28 120.7(2) . . ?
C24 C23 C28 120.3(2) . . ?
C25 C24 C23 120.4(2) . . ?
C25 C24 H24 119.8 . . ?
C23 C24 H24 119.8 . . ?
C24 C25 C26 120.4(2) . . ?
C24 C25 H25 119.8 . . ?
C26 C25 H25 119.8 . . ?
C25 C26 C21 119.7(2) . . ?
C25 C26 H26 120.2 . . ?
C21 C26 H26 120.2 . . ?
O27 C27 N27 123.2(2) . . ?
O27 C27 C21 120.2(2) . . ?
N27 C27 C21 116.6(2) . . ?
C27 N27 H27A 120(2) . . ?
C27 N27 H27B 120(3) . . ?
H27A N27 H27B 120(3) . . ?
N11 C28 C23 111.29(18) . . ?
N11 C28 H28A 109.4 . . ?
C23 C28 H28A 109.4 . . ?
N11 C28 H28B 109.4 . . ?
C23 C28 H28B 109.4 . . ?
H28A C28 H28B 108.0 . . ?
C32 N31 C39 107.80(18) . . ?
C32 N31 C48 126.2(2) . . ?
C39 N31 C48 125.9(2) . . ?
N33 C32 N31 111.34(19) . . ?
N33 C32 C40 125.83(19) . . ?
N31 C32 C40 122.8(2) . . ?
C32 N33 C34 106.39(17) . . ?
C32 N33 Ag1 128.43(14) . . ?
C34 N33 Ag1 125.08(14) . . ?
C35 C34 C39 121.2(2) . . ?
C35 C34 N33 130.3(2) . . ?
C39 C34 N33 108.48(19) . . ?
C36 C35 C34 116.8(2) . . ?
C36 C35 H35 121.6 . . ?
C34 C35 H35 121.6 . . ?
C35 C36 C37 121.9(2) . . ?
C35 C36 H36 119.0 . . ?
C37 C36 H36 119.0 . . ?
C38 C37 C36 121.7(2) . . ?
C38 C37 H37 119.2 . . ?
C36 C37 H37 119.2 . . ?
C37 C38 C39 116.5(2) . . ?
C37 C38 H38 121.7 . . ?
C39 C38 H38 121.7 . . ?
N31 C39 C34 105.97(18) . . ?
N31 C39 C38 132.1(2) . . ?
C34 C39 C38 121.9(2) . . ?
C32 C40 H40A 109.5 . . ?
C32 C40 H40B 109.5 . . ?
H40A C40 H40B 109.5 . . ?
C32 C40 H40C 109.5 . . ?
H40A C40 H40C 109.5 . . ?
H40B C40 H40C 109.5 . . ?
C46 C41 C42 119.5(2) . . ?
C46 C41 C47 121.8(2) . . ?
C42 C41 C47 118.7(2) . . ?
C43 C42 C41 120.5(2) . . ?
C43 C42 H42 119.8 . . ?
C41 C42 H42 119.8 . . ?
C42 C43 C44 119.4(2) . . ?
C42 C43 C48 123.5(2) . . ?
C44 C43 C48 117.1(2) . . ?
C45 C44 C43 119.9(2) . . ?
C45 C44 H44 120.1 . . ?
C43 C44 H44 120.1 . . ?
C46 C45 C44 120.8(2) . . ?
C46 C45 H45 119.6 . . ?
C44 C45 H45 119.6 . . ?
C45 C46 C41 119.9(2) . . ?
C45 C46 H46 120.0 . . ?
C41 C46 H46 120.0 . . ?
O47 C47 N47 122.5(3) . . ?
O47 C47 C41 121.2(2) . . ?
N47 C47 C41 116.3(2) . . ?
C47 N47 H47A 120(2) . . ?
C47 N47 H47B 120(3) . . ?
H47A N47 H47B 120(4) . . ?
N31 C48 C43 115.0(2) . . ?
N31 C48 H48A 108.5 . . ?
C43 C48 H48A 108.5 . . ?
N31 C48 H48B 108.5 . . ?
C43 C48 H48B 108.5 . . ?
H48A C48 H48B 107.5 . . ?

loop_
_geom_bond_atom_site_label_1
_geom_bond_atom_site_label_2
_geom_bond_distance
_geom_bond_site_symmetry_2
_geom_bond_publ_flag
Ag1 N33 2.0995(18) . ?
Ag1 N13 2.1025(17) . ?
Sb1 F6 1.8630(18) . ?
Sb1 F4 1.8656(14) . ?
Sb1 F2 1.8706(14) . ?
Sb1 F5 1.8710(16) . ?
Sb1 F3 1.8713(16) . ?
Sb1 F1 1.8802(15) . ?
N11 C12 1.359(3) . ?
N11 C19 1.388(3) . ?
N11 C28 1.470(3) . ?
C12 N13 1.330(3) . ?
C12 C20 1.480(3) . ?
N13 C14 1.392(3) . ?
C14 C15 1.398(3) . ?
C14 C19 1.401(3) . ?
C15 C16 1.391(3) . ?
C15 H15 0.9500 . ?
C16 C17 1.401(3) . ?
C16 H16 0.9500 . ?
C17 C18 1.387(3) . ?
C17 H17 0.9500 . ?
C18 C19 1.393(3) . ?
C18 H18 0.9500 . ?
C20 H20A 0.9800 . ?
C20 H20B 0.9800 . ?
C20 H20C 0.9800 . ?
C21 C22 1.390(3) . ?
C21 C26 1.393(3) . ?
C21 C27 1.501(3) . ?
C22 C23 1.398(3) . ?
C22 H22 0.9500 . ?
C23 C24 1.403(3) . ?
C23 C28 1.505(3) . ?
C24 C25 1.381(4) . ?
C24 H24 0.9500 . ?
C25 C26 1.390(3) . ?
C25 H25 0.9500 . ?
C26 H26 0.9500 . ?
C27 O27 1.235(3) . ?
C27 N27 1.323(4) . ?
N27 H27A 0.87(3) . ?
N27 H27B 0.76(4) . ?
C28 H28A 0.9900 . ?
C28 H28B 0.9900 . ?
N31 C32 1.357(3) . ?
N31 C39 1.385(3) . ?
N31 C48 1.459(3) . ?
C32 N33 1.329(3) . ?
C32 C40 1.477(3) . ?
N33 C34 1.399(3) . ?
C34 C35 1.392(3) . ?
C34 C39 1.394(3) . ?
C35 C36 1.382(3) . ?
C35 H35 0.9500 . ?
C36 C37 1.398(4) . ?
C36 H36 0.9500 . ?
C37 C38 1.380(4) . ?
C37 H37 0.9500 . ?
C38 C39 1.395(3) . ?
C38 H38 0.9500 . ?
C40 H40A 0.9800 . ?
C40 H40B 0.9800 . ?
C40 H40C 0.9800 . ?
C41 C46 1.389(3) . ?
C41 C42 1.405(3) . ?
C41 C47 1.493(4) . ?
C42 C43 1.382(3) . ?
C42 H42 0.9500 . ?
C43 C44 1.403(3) . ?
C43 C48 1.507(3) . ?
C44 C45 1.383(4) . ?
C44 H44 0.9500 . ?
C45 C46 1.382(4) . ?
C45 H45 0.9500 . ?
C46 H46 0.9500 . ?
C47 O47 1.233(3) . ?
C47 N47 1.341(3) . ?
N47 H47A 0.82(4) . ?
N47 H47B 0.75(4) . ?
C48 H48A 0.9900 . ?
C48 H48B 0.9900 . ?

loop_
_geom_hbond_atom_site_label_D
_geom_hbond_atom_site_label_H
_geom_hbond_atom_site_label_A
_geom_hbond_distance_DH
_geom_hbond_distance_HA
_geom_hbond_distance_DA
_geom_hbond_angle_DHA
_geom_hbond_site_symmetry_A
N27 H27A O27 0.87(3) 2.04(3) 2.907(3) 171(3) 2_477
N47 H47A F1 0.82(4) 2.15(4) 2.959(3) 165(3) .

loop_
_geom_torsion_atom_site_label_1
_geom_torsion_atom_site_label_2
_geom_torsion_atom_site_label_3
_geom_torsion_atom_site_label_4
_geom_torsion
_geom_torsion_site_symmetry_1
_geom_torsion_site_symmetry_2
_geom_torsion_site_symmetry_3
_geom_torsion_site_symmetry_4
_geom_torsion_publ_flag
C19 N11 C12 N13 1.3(3) . . . . ?
C28 N11 C12 N13 177.1(2) . . . . ?
C19 N11 C12 C20 -177.6(2) . . . . ?
C28 N11 C12 C20 -1.8(3) . . . . ?
N11 C12 N13 C14 -0.8(2) . . . . ?
C20 C12 N13 C14 178.0(2) . . . . ?
N11 C12 N13 Ag1 -176.77(14) . . . . ?
C20 C12 N13 Ag1 2.0(3) . . . . ?
C12 N13 C14 C15 180.0(2) . . . . ?
Ag1 N13 C14 C15 -4.0(3) . . . . ?
C12 N13 C14 C19 0.0(2) . . . . ?
Ag1 N13 C14 C19 176.09(14) . . . . ?
N13 C14 C15 C16 178.7(2) . . . . ?
C19 C14 C15 C16 -1.3(3) . . . . ?
C14 C15 C16 C17 0.6(3) . . . . ?
C15 C16 C17 C18 -0.1(4) . . . . ?
C16 C17 C18 C19 0.3(4) . . . . ?
C12 N11 C19 C18 177.9(3) . . . . ?
C28 N11 C19 C18 2.1(4) . . . . ?
C12 N11 C19 C14 -1.2(2) . . . . ?
C28 N11 C19 C14 -176.9(2) . . . . ?
C17 C18 C19 N11 -179.9(2) . . . . ?
C17 C18 C19 C14 -1.0(4) . . . . ?
N13 C14 C19 N11 0.7(2) . . . . ?
C15 C14 C19 N11 -179.3(2) . . . . ?
N13 C14 C19 C18 -178.5(2) . . . . ?
C15 C14 C19 C18 1.6(4) . . . . ?
C26 C21 C22 C23 -1.6(3) . . . . ?
C27 C21 C22 C23 177.68(19) . . . . ?
C21 C22 C23 C24 3.5(3) . . . . ?
C21 C22 C23 C28 -173.34(19) . . . . ?
C22 C23 C24 C25 -2.0(3) . . . . ?
C28 C23 C24 C25 174.8(2) . . . . ?
C23 C24 C25 C26 -1.4(3) . . . . ?
C24 C25 C26 C21 3.4(3) . . . . ?
C22 C21 C26 C25 -1.9(3) . . . . ?
C27 C21 C26 C25 178.9(2) . . . . ?
C22 C21 C27 O27 35.3(3) . . . . ?
C26 C21 C27 O27 -145.4(2) . . . . ?
C22 C21 C27 N27 -144.6(2) . . . . ?
C26 C21 C27 N27 34.7(3) . . . . ?
C12 N11 C28 C23 -71.6(3) . . . . ?
C19 N11 C28 C23 103.4(2) . . . . ?
C22 C23 C28 N11 112.6(2) . . . . ?
C24 C23 C28 N11 -64.2(3) . . . . ?
C39 N31 C32 N33 -1.4(3) . . . . ?
C48 N31 C32 N33 174.0(2) . . . . ?
C39 N31 C32 C40 177.0(2) . . . . ?
C48 N31 C32 C40 -7.6(3) . . . . ?
N31 C32 N33 C34 0.6(2) . . . . ?
C40 C32 N33 C34 -177.7(2) . . . . ?
N31 C32 N33 Ag1 -175.91(14) . . . . ?
C40 C32 N33 Ag1 5.7(3) . . . . ?
C32 N33 C34 C35 179.2(2) . . . . ?
Ag1 N33 C34 C35 -4.1(3) . . . . ?
C32 N33 C34 C39 0.4(2) . . . . ?
Ag1 N33 C34 C39 177.09(14) . . . . ?
C39 C34 C35 C36 0.9(3) . . . . ?
N33 C34 C35 C36 -177.8(2) . . . . ?
C34 C35 C36 C37 -0.1(4) . . . . ?
C35 C36 C37 C38 -0.9(4) . . . . ?
C36 C37 C38 C39 1.2(4) . . . . ?
C32 N31 C39 C34 1.6(2) . . . . ?
C48 N31 C39 C34 -173.8(2) . . . . ?
C32 N31 C39 C38 -177.8(3) . . . . ?
C48 N31 C39 C38 6.8(4) . . . . ?
C35 C34 C39 N31 179.9(2) . . . . ?
N33 C34 C39 N31 -1.2(2) . . . . ?
C35 C34 C39 C38 -0.6(4) . . . . ?
N33 C34 C39 C38 178.3(2) . . . . ?
C37 C38 C39 N31 178.9(3) . . . . ?
C37 C38 C39 C34 -0.4(4) . . . . ?
C46 C41 C42 C43 -1.3(3) . . . . ?
C47 C41 C42 C43 -179.3(2) . . . . ?
C41 C42 C43 C44 2.0(3) . . . . ?
C41 C42 C43 C48 -178.3(2) . . . . ?
C42 C43 C44 C45 -0.6(3) . . . . ?
C48 C43 C44 C45 179.7(2) . . . . ?
C43 C44 C45 C46 -1.5(4) . . . . ?
C44 C45 C46 C41 2.2(4) . . . . ?
C42 C41 C46 C45 -0.8(3) . . . . ?
C47 C41 C46 C45 177.1(2) . . . . ?
C46 C41 C47 O47 -144.2(2) . . . . ?
C42 C41 C47 O47 33.7(3) . . . . ?
C46 C41 C47 N47 34.3(3) . . . . ?
C42 C41 C47 N47 -147.8(2) . . . . ?
C32 N31 C48 C43 94.5(3) . . . . ?
C39 N31 C48 C43 -90.9(3) . . . . ?
C42 C43 C48 N31 8.3(3) . . . . ?
C44 C43 C48 N31 -172.0(2) . . . . ?
